data_7032975
loop_
_publ_author_name
'Tian, Ai-xiang'
'Ning, Ya-li'
'Ying, Jun'
'Hou, Xue'
'Li, Tian-jiao'
'Wang, Xiu-li'

_publ_section_title
;
 Three multi-nuclear clusters and one infinite chain induced by a pendant
 4-butyl-1H-pyrazole ligand for modification of Keggin anions.
;
_journal_issue 1
_journal_name_full 'Dalton transactions (Cambridge, England : 2003)'
_journal_page_first 386
_journal_page_last 394
_journal_paper_doi 10.1039/c4dt02821j
_journal_volume 44
_journal_year 2015
_chemical_formula_sum 'C14 H32 Cu2.5 Mo11.5 N4 O45 P'
_chemical_formula_weight 2270
_chemical_name_systematic
; 
 ? 
;
_space_group_IT_number 14
_symmetry_cell_setting monoclinic
_symmetry_space_group_name_Hall '-P 2ybc'
_symmetry_space_group_name_H-M 'P 1 21/c 1'
_atom_sites_solution_hydrogens geom
_atom_sites_solution_primary direct
_atom_sites_solution_secondary difmap
_audit_creation_method SHELXL-97
_cell_angle_alpha 90.00
_cell_angle_beta 101.2880(10)
_cell_angle_gamma 90.00
_cell_formula_units_Z 4
_cell_length_a 17.1085(6)
_cell_length_b 21.8112(8)
_cell_length_c 12.9770(5)
_cell_measurement_reflns_used 10184
_cell_measurement_temperature 296(2)
_cell_measurement_theta_max 28.24
_cell_measurement_theta_min 2.38
_cell_volume 4748.8(3)
_computing_cell_refinement 'Bruker SMART'
_computing_data_collection 'Bruker SMART'
_computing_data_reduction 'Bruker SAINT'
_computing_molecular_graphics 'Bruker SHELXTL'
_computing_publication_material 'Bruker SHELXTL'
_computing_structure_refinement 'Bruker SHELXTL'
_computing_structure_solution 'Bruker SHELXTL'
_diffrn_ambient_temperature 296(2)
_diffrn_measured_fraction_theta_full 0.975
_diffrn_measured_fraction_theta_max 0.975
_diffrn_measurement_device_type 'Bruker P4'
_diffrn_measurement_method '\w scans'
_diffrn_radiation_monochromator graphite
_diffrn_radiation_source 'fine-focus sealed tube'
_diffrn_radiation_type MoK\a
_diffrn_radiation_wavelength 0.71073
_diffrn_reflns_av_R_equivalents 0.0246
_diffrn_reflns_av_sigmaI/netI 0.0337
_diffrn_reflns_limit_h_max 22
_diffrn_reflns_limit_h_min -22
_diffrn_reflns_limit_k_max 15
_diffrn_reflns_limit_k_min -29
_diffrn_reflns_limit_l_max 15
_diffrn_reflns_limit_l_min -17
_diffrn_reflns_number 29463
_diffrn_reflns_theta_full 28.31
_diffrn_reflns_theta_max 28.31
_diffrn_reflns_theta_min 1.85
_diffrn_standards_decay_% none
_exptl_absorpt_coefficient_mu 4.176
_exptl_absorpt_correction_T_max 0.606
_exptl_absorpt_correction_T_min 0.476
_exptl_absorpt_correction_type numerical
_exptl_absorpt_process_details 'ABSCOR by T.Higashi    8  March, 1995'
_exptl_crystal_colour 'deep green'
_exptl_crystal_density_diffrn 3.160
_exptl_crystal_density_method 'not measured'
_exptl_crystal_description block
_exptl_crystal_F_000 4258
_exptl_crystal_size_max 0.18
_exptl_crystal_size_mid 0.16
_exptl_crystal_size_min 0.12
_refine_diff_density_max 2.241
_refine_diff_density_min -2.151
_refine_diff_density_rms 0.163
_refine_ls_extinction_method none
_refine_ls_goodness_of_fit_ref 0.926
_refine_ls_hydrogen_treatment mixed
_refine_ls_matrix_type full
_refine_ls_number_parameters 688
_refine_ls_number_reflns 11520
_refine_ls_number_restraints 0
_refine_ls_restrained_S_all 0.926
_refine_ls_R_factor_all 0.0517
_refine_ls_R_factor_gt 0.0353
_refine_ls_shift/su_max 0.006
_refine_ls_shift/su_mean 0.000
_refine_ls_structure_factor_coef Fsqd
_refine_ls_weighting_details 'calc w=1/[\s^2^(Fo^2^)+(0.1000P)^2^+0.0000P] where P=(Fo^2^+2Fc^2^)/3'
_refine_ls_weighting_scheme calc
_refine_ls_wR_factor_gt 0.1138
_refine_ls_wR_factor_ref 0.1288
_reflns_number_gt 9098
_reflns_number_total 11813
_reflns_threshold_expression >2sigma(I)
_cod_data_source_file c4dt02821j2.cif
_cod_data_source_block compound-2
_cod_depositor_comments 'Adding full bibliography for 7032974--7032977.cif.'
_cod_original_sg_symbol_H-M P21/c
_cod_database_code 7032975

loop_
_symmetry_equiv_pos_as_xyz
'x, y, z'
'-x, y+1/2, -z+1/2'
'-x, -y, -z'
'x, -y-1/2, z-1/2'

loop_
_atom_site_label
_atom_site_type_symbol
_atom_site_fract_x
_atom_site_fract_y
_atom_site_fract_z
_atom_site_U_iso_or_equiv
_atom_site_adp_type
_atom_site_occupancy
_atom_site_symmetry_multiplicity
_atom_site_calc_flag
_atom_site_refinement_flags
Mo12 Mo 0.26866(3) 0.64064(2) 0.13642(4) 0.02177(11) Uani 1 1 d .
Mo11 Mo 0.13256(3) 0.58197(2) 0.43735(4) 0.02129(11) Uani 1 1 d .
Mo10 Mo 0.07741(3) 0.59251(2) 0.14275(4) 0.02291(11) Uani 1 1 d .
Mo9 Mo 0.04808(3) 0.44664(2) 0.27371(4) 0.02530(12) Uani 1 1 d .
Mo8 Mo 0.21032(3) 0.36675(2) 0.40361(4) 0.02473(12) Uani 1 1 d .
Mo7 Mo 0.16638(3) 0.37058(2) 0.13282(4) 0.02542(12) Uani 1 1 d .
Mo6 Mo 0.18837(3) 0.51659(2) -0.00776(4) 0.02421(12) Uani 1 1 d .
Mo5 Mo 0.31723(3) 0.63228(2) 0.42825(4) 0.02617(12) Uani 1 1 d .
Mo4 Mo 0.36680(3) 0.42747(3) 0.11941(4) 0.03059(13) Uani 1 1 d .
Mo3 Mo 0.41503(3) 0.41417(2) 0.38487(4) 0.02911(13) Uani 1 1 d .
Mo2 Mo 0.44074(3) 0.55094(3) 0.26844(5) 0.03250(13) Uani 1 1 d .
Mo1 Mo 0.29362(4) 0.50057(3) 0.54286(5) 0.02601(14) Uani 0.50 1 d P
Cu3 Cu 0.29362(4) 0.50057(3) 0.54286(5) 0.02601(14) Uani 0.50 1 d P
Cu2 Cu 0.44969(4) 0.28173(4) 0.98710(5) 0.02614(16) Uani 1 1 d .
Cu1 Cu 0.44891(4) 0.26057(4) 0.73409(5) 0.02735(17) Uani 1 1 d .
P1 P 0.24291(7) 0.50424(5) 0.27039(9) 0.0139(2) Uani 1 1 d .
O40 O 0.2076(2) 0.64659(16) 0.4463(3) 0.0226(8) Uani 1 1 d .
O39 O 0.3969(2) 0.59513(18) 0.3683(3) 0.0274(9) Uani 1 1 d .
O38 O 0.0418(2) 0.51095(17) 0.1772(3) 0.0252(8) Uani 1 1 d .
O37 O 0.1551(2) 0.44016(18) 0.0423(3) 0.0270(8) Uani 1 1 d .
O36 O 0.2731(2) 0.65752(17) 0.2767(3) 0.0253(8) Uani 1 1 d .
O35 O -0.0094(3) 0.62839(19) 0.1008(3) 0.0337(10) Uani 1 1 d .
O34 O 0.2398(2) 0.59353(17) 0.0051(3) 0.0258(8) Uani 1 1 d .
O33 O 0.3364(2) 0.58386(17) 0.5458(3) 0.0242(8) Uani 1 1 d .
O32 O 0.0922(2) 0.55332(19) 0.0092(3) 0.0276(9) Uani 1 1 d .
O31 O 0.3826(2) 0.46601(18) 0.4984(3) 0.0284(9) Uani 1 1 d .
O4 O 0.2092(2) 0.54468(16) 0.1748(3) 0.0185(7) Uani 1 1 d .
O30 O 0.1912(2) 0.32982(16) 0.2631(3) 0.0262(8) Uani 1 1 d .
O3 O 0.3272(2) 0.48292(17) 0.2645(3) 0.0199(7) Uani 1 1 d .
O29 O 0.0627(2) 0.38924(17) 0.1679(3) 0.0252(8) Uani 1 1 d .
O28 O 0.4099(3) 0.3899(2) 0.0292(3) 0.0399(11) Uani 1 1 d .
O27 O 0.3208(2) 0.37152(18) 0.3869(3) 0.0267(8) Uani 1 1 d .
O26 O 0.1886(2) 0.54208(17) 0.5498(3) 0.0226(8) Uani 1 1 d .
O25 O 0.0982(2) 0.60747(17) 0.2848(3) 0.0244(8) Uani 1 1 d .
O24 O 0.1498(2) 0.65340(17) 0.1149(3) 0.0258(8) Uani 1 1 d .
O23 O 0.4221(2) 0.38908(19) 0.2496(3) 0.0288(9) Uani 1 1 d .
O22 O 0.4423(2) 0.4938(2) 0.1550(3) 0.0320(9) Uani 1 1 d .
O21 O 0.2314(2) 0.42783(17) 0.5006(3) 0.0255(8) Uani 1 1 d .
O2 O 0.2434(2) 0.54150(16) 0.3708(3) 0.0189(7) Uani 1 1 d .
O20 O 0.2959(2) 0.47997(18) 0.0351(3) 0.0270(8) Uani 1 1 d .
O19 O 0.1402(3) 0.31080(19) 0.0499(3) 0.0339(10) Uani 1 1 d .
O18 O 0.3585(2) 0.69962(17) 0.4730(3) 0.0276(9) Uani 1 1 d .
O17 O 0.0768(2) 0.50756(16) 0.3833(3) 0.0244(8) Uani 1 1 d .
O16 O 0.2938(3) 0.70805(19) 0.0875(3) 0.0345(10) Uani 1 1 d .
O15 O 0.0579(2) 0.61581(19) 0.4853(3) 0.0307(9) Uani 1 1 d .
O14 O -0.0477(3) 0.43420(19) 0.2820(4) 0.0357(10) Uani 1 1 d .
O13 O 0.2121(3) 0.30319(18) 0.4779(3) 0.0324(9) Uani 1 1 d .
O12 O 0.0982(2) 0.38520(17) 0.3765(3) 0.0248(8) Uani 1 1 d .
O11 O 0.2789(2) 0.37631(17) 0.1294(3) 0.0272(9) Uani 1 1 d .
O1 O 0.1890(2) 0.44748(15) 0.2702(3) 0.0187(7) Uani 1 1 d .
O10 O 0.4781(2) 0.48665(19) 0.3646(3) 0.0301(9) Uani 1 1 d .
O9 O 0.5286(3) 0.5930(3) 0.2716(5) 0.0518(13) Uani 1 1 d .
O8 O 0.3649(2) 0.60021(19) 0.1661(3) 0.0294(9) Uani 1 1 d .
O7 O 0.1755(3) 0.50545(19) -0.1377(3) 0.0353(10) Uani 1 1 d .
O2W O 0.5033(2) 0.2833(2) 0.8717(3) 0.0316(10) Uani 1 1 d .
C10 C 0.2269(3) 0.3004(2) 0.7983(4) 0.0130(9) Uani 1 1 d .
N2 N 0.5439(3) 0.2998(2) 1.0989(3) 0.0225(9) Uani 1 1 d .
C3 C 0.6485(3) 0.3378(2) 1.2012(4) 0.0136(9) Uani 1 1 d .
N4 N 0.3481(3) 0.2893(2) 0.8828(3) 0.0240(10) Uani 1 1 d .
N3 N 0.3472(3) 0.2798(2) 0.7782(3) 0.0246(10) Uani 1 1 d .
O1W O 0.3980(3) 0.2537(3) 0.5905(3) 0.0462(13) Uani 1 1 d .
C2 C 0.6070(3) 0.3326(3) 1.1025(4) 0.0259(12) Uani 1 1 d .
H2A H 0.6219 0.3503 1.0442 0.031 Uiso 1 1 calc R
C4 C 0.7241(4) 0.3709(3) 1.2388(5) 0.0298(13) Uani 1 1 d .
H4A H 0.7189 0.3965 1.2982 0.036 Uiso 1 1 calc R
H4B H 0.7354 0.3973 1.1833 0.036 Uiso 1 1 calc R
C9 C 0.2761(3) 0.3022(3) 0.8925(4) 0.0268(12) Uani 1 1 d .
H9A H 0.2606 0.3113 0.9555 0.032 Uiso 1 1 calc R
O6 O 0.3200(3) 0.4729(3) 0.6972(5) 0.0647(17) Uani 1 1 d .
C8 C 0.2734(3) 0.2853(3) 0.7291(4) 0.0253(12) Uani 1 1 d .
H8A H 0.2555 0.2796 0.6574 0.030 Uiso 1 1 calc R
N1 N 0.5423(3) 0.2820(2) 1.2005(3) 0.0251(10) Uani 1 1 d .
C1 C 0.6046(3) 0.3062(3) 1.2600(4) 0.0288(13) Uani 1 1 d .
H1A H 0.6174 0.3024 1.3328 0.035 Uiso 1 1 calc R
O5 O 0.4828(3) 0.3673(2) 0.4574(4) 0.0453(12) Uani 1 1 d .
C7 C 0.8735(4) 0.2458(2) 1.2065(5) 0.0291(13) Uani 1 1 d .
H7A H 0.8860 0.2278 1.1441 0.044 Uiso 1 1 calc R
H7B H 0.8518 0.2150 1.2456 0.044 Uiso 1 1 calc R
H7C H 0.9211 0.2624 1.2489 0.044 Uiso 1 1 calc R
C11 C 0.1390(3) 0.3043(3) 0.7800(5) 0.0315(13) Uani 1 1 d .
H11A H 0.1234 0.3215 0.8419 0.038 Uiso 1 1 calc R
H11B H 0.1170 0.2632 0.7701 0.038 Uiso 1 1 calc R
C14 C 0.0936(4) 0.4471(3) 0.6067(6) 0.0360(16) Uani 1 1 d .
H14A H 0.1130 0.4880 0.6218 0.054 Uiso 1 1 calc R
H14B H 0.0366 0.4468 0.5982 0.054 Uiso 1 1 calc R
H14C H 0.1085 0.4330 0.5432 0.054 Uiso 1 1 calc R
C5 C 0.7927(4) 0.3262(3) 1.2716(5) 0.0309(13) Uani 1 1 d .
H5A H 0.8387 0.3480 1.3100 0.037 Uiso 1 1 calc R
H5B H 0.7776 0.2953 1.3178 0.037 Uiso 1 1 calc R
C12 C 0.1030(4) 0.3438(3) 0.6834(6) 0.0430(17) Uani 1 1 d .
H12A H 0.1182 0.3262 0.6216 0.052 Uiso 1 1 calc R
H12B H 0.0453 0.3419 0.6732 0.052 Uiso 1 1 calc R
C6 C 0.8142(4) 0.2955(3) 1.1769(5) 0.0392(15) Uani 1 1 d .
H6A H 0.7664 0.2785 1.1336 0.047 Uiso 1 1 calc R
H6B H 0.8357 0.3259 1.1354 0.047 Uiso 1 1 calc R
C13 C 0.1272(5) 0.4076(3) 0.6913(7) 0.059(2) Uani 1 1 d .
H13A H 0.1847 0.4091 0.6990 0.071 Uiso 1 1 calc R
H13B H 0.1143 0.4242 0.7553 0.071 Uiso 1 1 calc R
O5W O 0.0026(4) 0.7798(3) 0.1300(5) 0.0595(15) Uiso 1 1 d .
O4W O 0.4008(4) 0.5293(3) 0.8897(5) 0.0696(17) Uiso 1 1 d .
O3W O 0.0396(4) 0.7805(3) 0.4459(5) 0.0739(18) Uiso 1 1 d .

loop_
_atom_site_aniso_label
_atom_site_aniso_U_11
_atom_site_aniso_U_22
_atom_site_aniso_U_33
_atom_site_aniso_U_23
_atom_site_aniso_U_13
_atom_site_aniso_U_12
Mo12 0.0236(3) 0.0203(2) 0.0224(2) 0.00148(17) 0.00668(19) -0.00477(17)
Mo11 0.0167(2) 0.0243(2) 0.0237(2) -0.00283(17) 0.00582(18) 0.00320(17)
Mo10 0.0164(2) 0.0256(2) 0.0252(2) 0.00406(18) 0.00011(18) 0.00382(17)
Mo9 0.0140(2) 0.0211(2) 0.0401(3) 0.0007(2) 0.0036(2) -0.00150(17)
Mo8 0.0296(3) 0.0169(2) 0.0245(2) 0.00392(17) -0.0026(2) -0.00213(17)
Mo7 0.0342(3) 0.0188(2) 0.0222(2) -0.00388(17) 0.0029(2) -0.00150(18)
Mo6 0.0301(3) 0.0240(2) 0.0169(2) -0.00065(17) 0.00053(19) 0.00019(19)
Mo5 0.0245(3) 0.0196(2) 0.0317(3) -0.00614(19) -0.0012(2) -0.00408(18)
Mo4 0.0246(3) 0.0385(3) 0.0291(3) -0.0101(2) 0.0064(2) 0.0073(2)
Mo3 0.0202(3) 0.0350(3) 0.0291(3) -0.0042(2) -0.0026(2) 0.0080(2)
Mo2 0.0221(3) 0.0340(3) 0.0436(3) -0.0047(2) 0.0119(2) -0.0004(2)
Mo1 0.0276(3) 0.0242(3) 0.0255(3) -0.0035(2) 0.0032(2) 0.0003(2)
Cu3 0.0276(3) 0.0242(3) 0.0255(3) -0.0035(2) 0.0032(2) 0.0003(2)
Cu2 0.0198(4) 0.0457(4) 0.0121(3) 0.0011(3) 0.0009(3) -0.0026(3)
Cu1 0.0184(4) 0.0496(4) 0.0139(3) -0.0059(3) 0.0027(3) 0.0045(3)
P1 0.0108(6) 0.0147(6) 0.0157(6) -0.0002(4) 0.0014(5) -0.0003(4)
O40 0.025(2) 0.0172(17) 0.0267(19) 0.0003(15) 0.0079(16) 0.0002(14)
O39 0.022(2) 0.032(2) 0.028(2) -0.0053(17) 0.0050(17) -0.0006(16)
O38 0.020(2) 0.026(2) 0.029(2) 0.0023(16) 0.0043(16) -0.0015(15)
O37 0.025(2) 0.025(2) 0.028(2) 0.0007(16) -0.0002(17) 0.0004(16)
O36 0.026(2) 0.025(2) 0.026(2) 0.0018(16) 0.0099(17) -0.0021(16)
O35 0.025(2) 0.036(2) 0.038(2) 0.0064(19) 0.0016(18) 0.0083(18)
O34 0.033(2) 0.026(2) 0.0203(19) 0.0016(15) 0.0095(17) -0.0012(16)
O33 0.021(2) 0.027(2) 0.0232(19) 0.0008(15) 0.0001(16) -0.0008(15)
O32 0.026(2) 0.033(2) 0.0223(19) 0.0024(16) 0.0011(16) 0.0033(17)
O31 0.026(2) 0.026(2) 0.034(2) -0.0052(17) 0.0061(18) 0.0004(16)
O4 0.0173(18) 0.0189(17) 0.0180(17) 0.0007(13) 0.0005(14) -0.0017(13)
O30 0.032(2) 0.0180(18) 0.028(2) 0.0001(15) 0.0028(17) 0.0040(15)
O3 0.0108(17) 0.0274(19) 0.0212(18) -0.0021(15) 0.0020(14) 0.0013(14)
O29 0.020(2) 0.0250(19) 0.029(2) -0.0056(16) 0.0011(16) -0.0021(15)
O28 0.038(3) 0.046(3) 0.037(2) -0.013(2) 0.009(2) 0.012(2)
O27 0.019(2) 0.031(2) 0.029(2) -0.0032(16) 0.0006(16) 0.0015(15)
O26 0.022(2) 0.0242(19) 0.0223(19) -0.0005(15) 0.0053(15) 0.0000(15)
O25 0.023(2) 0.0236(19) 0.026(2) 0.0043(15) 0.0040(16) 0.0017(15)
O24 0.026(2) 0.0233(19) 0.028(2) 0.0053(16) 0.0055(17) 0.0022(16)
O23 0.023(2) 0.034(2) 0.029(2) -0.0043(17) 0.0052(17) 0.0092(17)
O22 0.023(2) 0.039(2) 0.037(2) -0.0063(19) 0.0136(18) 0.0014(17)
O21 0.024(2) 0.026(2) 0.027(2) -0.0034(16) 0.0065(16) 0.0013(15)
O2 0.0171(18) 0.0207(17) 0.0183(17) -0.0007(14) 0.0021(14) 0.0012(14)
O20 0.027(2) 0.033(2) 0.0222(19) 0.0001(16) 0.0057(16) 0.0032(16)
O19 0.042(3) 0.024(2) 0.033(2) -0.0075(17) 0.0008(19) 0.0021(18)
O18 0.030(2) 0.0220(19) 0.031(2) -0.0062(16) 0.0066(17) -0.0065(16)
O17 0.022(2) 0.0211(18) 0.030(2) 0.0021(15) 0.0032(16) -0.0032(15)
O16 0.048(3) 0.023(2) 0.036(2) 0.0003(17) 0.018(2) -0.0069(18)
O15 0.028(2) 0.031(2) 0.037(2) 0.0018(18) 0.0149(19) 0.0069(17)
O14 0.023(2) 0.032(2) 0.053(3) 0.003(2) 0.010(2) -0.0022(17)
O13 0.045(3) 0.023(2) 0.029(2) 0.0050(17) 0.0056(19) 0.0011(18)
O12 0.022(2) 0.0227(19) 0.029(2) 0.0046(16) 0.0035(16) 0.0007(15)
O11 0.027(2) 0.024(2) 0.031(2) -0.0005(16) 0.0057(17) 0.0043(16)
O1 0.0188(19) 0.0148(16) 0.0220(18) -0.0001(13) 0.0025(15) -0.0013(13)
O10 0.017(2) 0.038(2) 0.033(2) -0.0066(18) -0.0005(17) -0.0023(16)
O9 0.026(3) 0.059(3) 0.071(4) 0.006(3) 0.012(3) 0.005(2)
O8 0.023(2) 0.036(2) 0.032(2) -0.0052(18) 0.0123(18) -0.0008(17)
O7 0.050(3) 0.036(2) 0.0169(19) 0.0018(17) -0.0007(19) 0.001(2)
O2W 0.020(2) 0.056(3) 0.0173(19) -0.0097(18) 0.0006(16) -0.0002(18)
C10 0.011(2) 0.015(2) 0.013(2) 0.0056(17) 0.0026(17) 0.0022(16)
N2 0.019(2) 0.032(2) 0.018(2) -0.0002(18) 0.0067(18) 0.0022(18)
C3 0.011(2) 0.018(2) 0.012(2) 0.0014(17) 0.0040(17) 0.0009(17)
N4 0.023(2) 0.037(3) 0.013(2) -0.0026(18) 0.0050(18) -0.0024(19)
N3 0.024(3) 0.037(3) 0.013(2) -0.0003(18) 0.0032(18) 0.003(2)
O1W 0.030(3) 0.091(4) 0.017(2) -0.008(2) 0.0021(18) 0.022(2)
C2 0.025(3) 0.036(3) 0.018(3) 0.002(2) 0.005(2) 0.002(2)
C4 0.031(3) 0.030(3) 0.028(3) -0.010(2) 0.005(2) -0.006(2)
C9 0.023(3) 0.033(3) 0.026(3) -0.001(2) 0.008(2) 0.003(2)
O6 0.033(3) 0.084(4) 0.072(4) -0.038(3) 0.000(3) 0.009(3)
C8 0.018(3) 0.039(3) 0.018(3) 0.000(2) 0.000(2) 0.005(2)
N1 0.025(3) 0.038(3) 0.011(2) 0.0002(18) 0.0018(18) -0.001(2)
C1 0.024(3) 0.045(4) 0.017(3) 0.004(2) 0.006(2) 0.000(2)
O5 0.030(3) 0.051(3) 0.049(3) -0.005(2) -0.006(2) 0.015(2)
C7 0.035(3) 0.016(3) 0.036(3) 0.001(2) 0.007(3) 0.005(2)
C11 0.016(3) 0.034(3) 0.045(4) 0.013(3) 0.009(3) 0.005(2)
C14 0.022(3) 0.025(3) 0.067(4) 0.021(3) 0.023(3) 0.006(2)
C5 0.023(3) 0.041(3) 0.027(3) -0.004(2) 0.001(2) -0.007(2)
C12 0.024(3) 0.044(4) 0.060(5) 0.010(3) 0.006(3) 0.007(3)
C6 0.039(4) 0.039(4) 0.037(4) 0.005(3) 0.002(3) 0.012(3)
C13 0.036(4) 0.043(4) 0.085(6) 0.020(4) -0.018(4) -0.008(3)

loop_
_atom_type_symbol
_atom_type_description
_atom_type_scat_dispersion_real
_atom_type_scat_dispersion_imag
_atom_type_scat_source
C C 0.0033 0.0016 'International Tables Vol C Tables 4.2.6.8 and 6.1.1.4'
H H 0.0000 0.0000 'International Tables Vol C Tables 4.2.6.8 and 6.1.1.4'
N N 0.0061 0.0033 'International Tables Vol C Tables 4.2.6.8 and 6.1.1.4'
O O 0.0106 0.0060 'International Tables Vol C Tables 4.2.6.8 and 6.1.1.4'
P P 0.1023 0.0942 'International Tables Vol C Tables 4.2.6.8 and 6.1.1.4'
Mo Mo -1.6832 0.6857 'International Tables Vol C Tables 4.2.6.8 and 6.1.1.4'
Cu Cu 0.3201 1.2651 'International Tables Vol C Tables 4.2.6.8 and 6.1.1.4'
K K 0.2009 0.2494 'International Tables Vol C Tables 4.2.6.8 and 6.1.1.4'
Na Na 0.0362 0.0249 'International Tables Vol C Tables 4.2.6.8 and 6.1.1.4'

loop_
_geom_angle_atom_site_label_1
_geom_angle_atom_site_label_2
_geom_angle_atom_site_label_3
_geom_angle
_geom_angle_site_symmetry_1
_geom_angle_site_symmetry_3
O16 Mo12 O8 102.3(2) . .
O16 Mo12 O36 103.47(19) . .
O8 Mo12 O36 91.51(18) . .
O16 Mo12 O34 99.67(18) . .
O8 Mo12 O34 89.64(17) . .
O36 Mo12 O34 156.02(16) . .
O16 Mo12 O24 98.7(2) . .
O8 Mo12 O24 158.62(17) . .
O36 Mo12 O24 87.42(16) . .
O34 Mo12 O24 82.92(17) . .
O16 Mo12 O4 167.77(18) . .
O8 Mo12 O4 86.40(16) . .
O36 Mo12 O4 84.68(14) . .
O34 Mo12 O4 71.49(14) . .
O24 Mo12 O4 72.24(14) . .
O15 Mo11 O26 103.45(18) . .
O15 Mo11 O40 101.76(18) . .
O26 Mo11 O40 93.58(17) . .
O15 Mo11 O17 98.31(19) . .
O26 Mo11 O17 92.01(17) . .
O40 Mo11 O17 157.28(16) . .
O15 Mo11 O25 98.23(18) . .
O26 Mo11 O25 158.04(16) . .
O40 Mo11 O25 85.39(16) . .
O17 Mo11 O25 81.28(16) . .
O15 Mo11 O2 175.61(17) . .
O26 Mo11 O2 77.38(14) . .
O40 Mo11 O2 73.86(14) . .
O17 Mo11 O2 85.95(14) . .
O25 Mo11 O2 81.28(14) . .
O35 Mo10 O25 103.2(2) . .
O35 Mo10 O24 100.45(19) . .
O25 Mo10 O24 93.53(17) . .
O35 Mo10 O38 101.71(19) . .
O25 Mo10 O38 86.55(17) . .
O24 Mo10 O38 157.21(16) . .
O35 Mo10 O32 99.99(19) . .
O25 Mo10 O32 156.44(17) . .
O24 Mo10 O32 86.32(17) . .
O38 Mo10 O32 84.69(16) . .
O35 Mo10 O4 170.22(17) . .
O25 Mo10 O4 85.10(15) . .
O24 Mo10 O4 73.55(14) . .
O38 Mo10 O4 83.77(14) . .
O32 Mo10 O4 72.25(14) . .
O14 Mo9 O38 103.57(19) . .
O14 Mo9 O29 101.9(2) . .
O38 Mo9 O29 90.51(17) . .
O14 Mo9 O17 100.0(2) . .
O38 Mo9 O17 87.12(17) . .
O29 Mo9 O17 157.89(16) . .
O14 Mo9 O12 98.45(19) . .
O38 Mo9 O12 157.92(16) . .
O29 Mo9 O12 86.56(16) . .
O17 Mo9 O12 87.43(16) . .
O14 Mo9 O1 170.80(17) . .
O38 Mo9 O1 84.74(14) . .
O29 Mo9 O1 73.73(14) . .
O17 Mo9 O1 84.16(14) . .
O12 Mo9 O1 73.42(14) . .
O13 Mo8 O21 103.18(19) . .
O13 Mo8 O12 100.50(19) . .
O21 Mo8 O12 91.65(17) . .
O13 Mo8 O27 101.4(2) . .
O21 Mo8 O27 88.42(17) . .
O12 Mo8 O27 157.43(16) . .
O13 Mo8 O30 100.07(18) . .
O21 Mo8 O30 156.62(16) . .
O12 Mo8 O30 86.41(17) . .
O27 Mo8 O30 84.66(16) . .
O13 Mo8 O1 168.63(17) . .
O21 Mo8 O1 86.81(15) . .
O12 Mo8 O1 73.46(14) . .
O27 Mo8 O1 84.01(15) . .
O30 Mo8 O1 70.29(13) . .
O19 Mo7 O30 101.07(19) . .
O19 Mo7 O37 103.84(19) . .
O30 Mo7 O37 155.08(16) . .
O19 Mo7 O11 100.1(2) . .
O30 Mo7 O11 90.01(17) . .
O37 Mo7 O11 85.15(17) . .
O19 Mo7 O29 99.75(19) . .
O30 Mo7 O29 86.83(17) . .
O37 Mo7 O29 89.50(17) . .
O11 Mo7 O29 160.16(16) . .
O19 Mo7 O1 169.90(18) . .
O30 Mo7 O1 72.00(14) . .
O37 Mo7 O1 83.36(15) . .
O11 Mo7 O1 87.45(14) . .
O29 Mo7 O1 72.94(14) . .
O7 Mo6 O32 103.5(2) . .
O7 Mo6 O34 100.67(19) . .
O32 Mo6 O34 90.81(18) . .
O7 Mo6 O37 103.06(19) . .
O32 Mo6 O37 90.38(17) . .
O34 Mo6 O37 155.26(16) . .
O7 Mo6 O20 98.9(2) . .
O32 Mo6 O20 157.45(16) . .
O34 Mo6 O20 86.70(17) . .
O37 Mo6 O20 82.82(17) . .
O7 Mo6 O4 173.49(17) . .
O32 Mo6 O4 74.97(15) . .
O34 Mo6 O4 73.13(14) . .
O37 Mo6 O4 83.35(14) . .
O20 Mo6 O4 82.87(14) . .
O18 Mo5 O33 102.80(19) . .
O18 Mo5 O39 103.26(19) . .
O33 Mo5 O39 94.01(18) . .
O18 Mo5 O40 99.59(18) . .
O33 Mo5 O40 90.67(16) . .
O39 Mo5 O40 155.00(16) . .
O18 Mo5 O36 98.52(18) . .
O33 Mo5 O36 158.58(16) . .
O39 Mo5 O36 83.04(17) . .
O40 Mo5 O36 83.69(15) . .
O18 Mo5 O2 172.68(16) . .
O33 Mo5 O2 77.25(15) . .
O39 Mo5 O2 84.01(15) . .
O40 Mo5 O2 73.10(14) . .
O36 Mo5 O2 81.34(14) . .
O28 Mo4 O20 102.2(2) . .
O28 Mo4 O11 102.6(2) . .
O20 Mo4 O11 88.20(17) . .
O28 Mo4 O22 99.4(2) . .
O20 Mo4 O22 90.45(18) . .
O11 Mo4 O22 157.66(17) . .
O28 Mo4 O23 100.7(2) . .
O20 Mo4 O23 157.11(16) . .
O11 Mo4 O23 86.84(18) . .
O22 Mo4 O23 85.79(19) . .
O28 Mo4 O3 170.71(18) . .
O20 Mo4 O3 84.34(15) . .
O11 Mo4 O3 84.00(14) . .
O22 Mo4 O3 73.68(14) . .
O23 Mo4 O3 72.93(14) . .
O5 Mo3 O23 100.6(2) . .
O5 Mo3 O27 101.0(2) . .
O23 Mo3 O27 94.72(18) . .
O5 Mo3 O10 103.2(2) . .
O23 Mo3 O10 88.36(18) . .
O27 Mo3 O10 154.63(17) . .
O5 Mo3 O31 100.9(2) . .
O23 Mo3 O31 158.26(17) . .
O27 Mo3 O31 84.71(17) . .
O10 Mo3 O31 83.30(17) . .
O5 Mo3 O3 173.2(2) . .
O23 Mo3 O3 74.02(15) . .
O27 Mo3 O3 83.71(15) . .
O10 Mo3 O3 72.93(15) . .
O31 Mo3 O3 84.34(14) . .
O9 Mo2 O39 99.8(2) . .
O9 Mo2 O10 101.2(2) . .
O39 Mo2 O10 93.08(18) . .
O9 Mo2 O22 102.4(2) . .
O39 Mo2 O22 156.97(18) . .
O10 Mo2 O22 88.36(18) . .
O9 Mo2 O8 100.3(2) . .
O39 Mo2 O8 83.52(17) . .
O10 Mo2 O8 158.57(17) . .
O22 Mo2 O8 86.79(18) . .
O9 Mo2 O3 174.00(19) . .
O39 Mo2 O3 84.44(15) . .
O10 Mo2 O3 74.28(15) . .
O22 Mo2 O3 73.82(15) . .
O8 Mo2 O3 84.33(15) . .
O31 Mo1 O21 91.02(17) . .
O31 Mo1 O33 93.20(17) . .
O21 Mo1 O33 162.29(16) . .
O31 Mo1 O26 164.98(16) . .
O21 Mo1 O26 86.33(16) . .
O33 Mo1 O26 85.15(16) . .
O31 Mo1 O6 98.27(19) . .
O21 Mo1 O6 92.2(2) . .
O33 Mo1 O6 104.1(2) . .
O26 Mo1 O6 96.61(18) . .
O31 Mo1 O2 91.58(15) . .
O21 Mo1 O2 87.94(15) . .
O33 Mo1 O2 74.76(14) . .
O26 Mo1 O2 73.56(13) . .
O6 Mo1 O2 170.14(17) . .
O2W Cu2 O1W 157.1(2) . 4_566
O2W Cu2 N4 87.38(17) . .
O1W Cu2 N4 92.78(19) 4_566 .
O2W Cu2 N2 97.14(17) . .
O1W Cu2 N2 89.32(19) 4_566 .
N4 Cu2 N2 163.0(2) . .
O1W Cu1 O2W 169.1(2) . .
O1W Cu1 N1 88.95(18) . 4_565
O2W Cu1 N1 93.54(18) . 4_565
O1W Cu1 N3 92.30(19) . .
O2W Cu1 N3 88.25(18) . .
N1 Cu1 N3 163.9(2) 4_565 .
O3 P1 O2 110.8(2) . .
O3 P1 O4 110.0(2) . .
O2 P1 O4 108.6(2) . .
O3 P1 O1 108.9(2) . .
O2 P1 O1 109.3(2) . .
O4 P1 O1 109.2(2) . .
Mo11 O40 Mo5 121.81(19) . .
Mo2 O39 Mo5 157.4(2) . .
Mo9 O38 Mo10 148.7(2) . .
Mo7 O37 Mo6 154.3(2) . .
Mo12 O36 Mo5 146.5(2) . .
Mo6 O34 Mo12 125.06(19) . .
Mo5 O33 Mo1 121.0(2) . .
Mo6 O32 Mo10 123.2(2) . .
Mo1 O31 Mo3 143.1(2) . .
P1 O4 Mo6 127.4(2) . .
P1 O4 Mo12 123.71(19) . .
Mo6 O4 Mo12 90.27(12) . .
P1 O4 Mo10 124.7(2) . .
Mo6 O4 Mo10 89.27(12) . .
Mo12 O4 Mo10 90.39(12) . .
Mo7 O30 Mo8 127.44(19) . .
P1 O3 Mo2 124.7(2) . .
P1 O3 Mo4 126.5(2) . .
Mo2 O3 Mo4 88.71(12) . .
P1 O3 Mo3 128.2(2) . .
Mo2 O3 Mo3 88.41(12) . .
Mo4 O3 Mo3 87.74(12) . .
Mo9 O29 Mo7 123.8(2) . .
Mo3 O27 Mo8 152.7(2) . .
Mo11 O26 Mo1 120.92(19) . .
Mo10 O25 Mo11 153.2(2) . .
Mo10 O24 Mo12 123.69(19) . .
Mo3 O23 Mo4 125.3(2) . .
Mo2 O22 Mo4 123.7(2) . .
Mo8 O21 Mo1 145.4(2) . .
P1 O2 Mo5 128.2(2) . .
P1 O2 Mo11 128.8(2) . .
Mo5 O2 Mo11 89.39(12) . .
P1 O2 Mo1 122.28(19) . .
Mo5 O2 Mo1 86.94(12) . .
Mo11 O2 Mo1 88.06(12) . .
Mo4 O20 Mo6 151.1(2) . .
Mo9 O17 Mo11 150.9(2) . .
Mo8 O12 Mo9 123.6(2) . .
Mo4 O11 Mo7 147.5(2) . .
P1 O1 Mo9 127.07(19) . .
P1 O1 Mo7 124.51(19) . .
Mo9 O1 Mo7 89.55(12) . .
P1 O1 Mo8 124.8(2) . .
Mo9 O1 Mo8 89.53(11) . .
Mo7 O1 Mo8 90.16(11) . .
Mo2 O10 Mo3 124.0(2) . .
Mo12 O8 Mo2 147.3(2) . .
Cu1 O2W Cu2 120.6(2) . .
C9 C10 C8 105.5(5) . .
C9 C10 C11 125.5(5) . .
C8 C10 C11 128.3(5) . .
C2 N2 N1 107.1(5) . .
C2 N2 Cu2 133.8(4) . .
N1 N2 Cu2 118.5(3) . .
C2 C3 C1 104.2(5) . .
C2 C3 C4 128.4(5) . .
C1 C3 C4 127.3(5) . .
C9 N4 N3 107.7(5) . .
C9 N4 Cu2 132.4(4) . .
N3 N4 Cu2 120.0(4) . .
C8 N3 N4 107.0(4) . .
C8 N3 Cu1 134.4(4) . .
N4 N3 Cu1 118.6(4) . .
Cu1 O1W Cu2 122.3(2) . 4_565
N2 C2 C3 111.4(5) . .
N2 C2 H2A 124.3 . .
C3 C2 H2A 124.3 . .
C3 C4 C5 110.9(5) . .
C3 C4 H4A 109.5 . .
C5 C4 H4A 109.5 . .
C3 C4 H4B 109.5 . .
C5 C4 H4B 109.5 . .
H4A C4 H4B 108.1 . .
N4 C9 C10 110.1(5) . .
N4 C9 H9A 124.9 . .
C10 C9 H9A 124.9 . .
N3 C8 C10 109.7(5) . .
N3 C8 H8A 125.1 . .
C10 C8 H8A 125.1 . .
C1 N1 N2 106.6(4) . .
C1 N1 Cu1 131.8(4) . 4_566
N2 N1 Cu1 120.9(3) . 4_566
N1 C1 C3 110.6(5) . .
N1 C1 H1A 124.7 . .
C3 C1 H1A 124.7 . .
C6 C7 H7A 109.5 . .
C6 C7 H7B 109.5 . .
H7A C7 H7B 109.5 . .
C6 C7 H7C 109.5 . .
H7A C7 H7C 109.5 . .
H7B C7 H7C 109.5 . .
C10 C11 C12 113.1(5) . .
C10 C11 H11A 109.0 . .
C12 C11 H11A 109.0 . .
C10 C11 H11B 109.0 . .
C12 C11 H11B 109.0 . .
H11A C11 H11B 107.8 . .
C13 C14 H14A 109.5 . .
C13 C14 H14B 109.5 . .
H14A C14 H14B 109.5 . .
C13 C14 H14C 109.5 . .
H14A C14 H14C 109.5 . .
H14B C14 H14C 109.5 . .
C6 C5 C4 110.8(5) . .
C6 C5 H5A 109.5 . .
C4 C5 H5A 109.5 . .
C6 C5 H5B 109.5 . .
C4 C5 H5B 109.5 . .
H5A C5 H5B 108.1 . .
C13 C12 C11 114.5(6) . .
C13 C12 H12A 108.6 . .
C11 C12 H12A 108.6 . .
C13 C12 H12B 108.6 . .
C11 C12 H12B 108.6 . .
H12A C12 H12B 107.6 . .
C7 C6 C5 112.2(5) . .
C7 C6 H6A 109.2 . .
C5 C6 H6A 109.2 . .
C7 C6 H6B 109.2 . .
C5 C6 H6B 109.2 . .
H6A C6 H6B 107.9 . .
C12 C13 C14 117.3(7) . .
C12 C13 H13A 108.0 . .
C14 C13 H13A 108.0 . .
C12 C13 H13B 108.0 . .
C14 C13 H13B 108.0 . .
H13A C13 H13B 107.2 . .

loop_
_geom_bond_atom_site_label_1
_geom_bond_atom_site_label_2
_geom_bond_distance
_geom_bond_site_symmetry_2
Mo12 O16 1.690(4) .
Mo12 O8 1.841(4) .
Mo12 O36 1.845(4) .
Mo12 O34 1.968(4) .
Mo12 O24 2.017(4) .
Mo12 O4 2.421(3) .
Mo11 O15 1.695(4) .
Mo11 O26 1.806(4) .
Mo11 O40 1.895(4) .
Mo11 O17 1.943(4) .
Mo11 O25 2.030(4) .
Mo11 O2 2.401(4) .
Mo10 O35 1.673(4) .
Mo10 O25 1.837(4) .
Mo10 O24 1.898(4) .
Mo10 O38 1.960(4) .
Mo10 O32 1.993(4) .
Mo10 O4 2.445(4) .
Mo9 O14 1.686(4) .
Mo9 O38 1.869(4) .
Mo9 O29 1.910(4) .
Mo9 O17 1.938(4) .
Mo9 O12 1.965(4) .
Mo9 O1 2.421(4) .
Mo8 O13 1.685(4) .
Mo8 O21 1.819(4) .
Mo8 O12 1.925(4) .
Mo8 O27 1.947(4) .
Mo8 O30 1.961(4) .
Mo8 O1 2.447(3) .
Mo7 O19 1.694(4) .
Mo7 O30 1.884(4) .
Mo7 O37 1.905(4) .
Mo7 O11 1.939(4) .
Mo7 O29 1.958(4) .
Mo7 O1 2.423(3) .
Mo6 O7 1.674(4) .
Mo6 O32 1.881(4) .
Mo6 O34 1.887(4) .
Mo6 O37 1.916(4) .
Mo6 O20 1.983(4) .
Mo6 O4 2.405(3) .
Mo5 O18 1.683(4) .
Mo5 O33 1.831(4) .
Mo5 O39 1.880(4) .
Mo5 O40 1.960(4) .
Mo5 O36 2.039(4) .
Mo5 O2 2.388(4) .
Mo4 O28 1.709(4) .
Mo4 O20 1.860(4) .
Mo4 O11 1.897(4) .
Mo4 O22 1.934(4) .
Mo4 O23 1.956(4) .
Mo4 O3 2.442(4) .
Mo3 O5 1.688(5) .
Mo3 O23 1.865(4) .
Mo3 O27 1.866(4) .
Mo3 O10 1.960(4) .
Mo3 O31 2.019(4) .
Mo3 O3 2.455(4) .
Mo2 O9 1.755(5) .
Mo2 O39 1.885(4) .
Mo2 O10 1.902(4) .
Mo2 O22 1.934(4) .
Mo2 O8 1.982(4) .
Mo2 O3 2.437(4) .
Mo1 O31 1.888(4) .
Mo1 O21 1.929(4) .
Mo1 O33 1.956(4) .
Mo1 O26 2.029(4) .
Mo1 O6 2.056(7) .
Mo1 O2 2.402(4) .
Cu2 O2W 1.903(4) .
Cu2 O1W 1.909(4) 4_566
Cu2 N4 1.991(5) .
Cu2 N2 1.986(5) .
Cu1 O1W 1.902(4) .
Cu1 O2W 1.910(4) .
Cu1 N1 1.969(5) 4_565
Cu1 N3 1.980(5) .
P1 O3 1.531(4) .
P1 O2 1.534(4) .
P1 O4 1.539(4) .
P1 O1 1.543(4) .
C10 C9 1.341(7) .
C10 C8 1.352(7) .
C10 C11 1.479(7) .
N2 C2 1.287(7) .
N2 N1 1.380(6) .
C3 C2 1.342(7) .
C3 C1 1.358(7) .
C3 C4 1.478(7) .
N4 C9 1.293(7) .
N4 N3 1.370(6) .
N3 C8 1.303(7) .
O1W Cu2 1.909(4) 4_565
C2 H2A 0.9300 .
C4 C5 1.521(9) .
C4 H4A 0.9700 .
C4 H4B 0.9700 .
C9 H9A 0.9300 .
C8 H8A 0.9300 .
N1 C1 1.300(7) .
N1 Cu1 1.969(5) 4_566
C1 H1A 0.9300 .
C7 C6 1.483(8) .
C7 H7A 0.9600 .
C7 H7B 0.9600 .
C7 H7C 0.9600 .
C11 C12 1.548(9) .
C11 H11A 0.9700 .
C11 H11B 0.9700 .
C14 C13 1.424(9) .
C14 H14A 0.9600 .
C14 H14B 0.9600 .
C14 H14C 0.9600 .
C5 C6 1.507(9) .
C5 H5A 0.9700 .
C5 H5B 0.9700 .
C12 C13 1.450(10) .
C12 H12A 0.9700 .
C12 H12B 0.9700 .
C6 H6A 0.9700 .
C6 H6B 0.9700 .
C13 H13A 0.9700 .
C13 H13B 0.9700 .
